data_2106364
loop_
_publ_author_name
'Koizumi, H.'
'Nakano, J.'

_publ_section_title
;
 Rubidium neodymium metaphosphate
;
_journal_name_full 'Acta Crystallographica B (24,1968-38,1982)'
_journal_page_first 2680
_journal_page_last 2684
_journal_volume 33
_journal_year 1977
_chemical_formula_sum 'Nd O12 P4 Rb'
_chemical_name_systematic 'Nd Rb (P4 O12)'
_space_group_IT_number 15
_symmetry_space_group_name_Hall '-C 2yc'
_symmetry_space_group_name_H-M 'C 1 2/c 1'
_cell_angle_alpha 90
_cell_angle_beta 112.34
_cell_angle_gamma 90
_cell_formula_units_Z 4
_cell_length_a 7.845
_cell_length_b 12.691
_cell_length_c 10.688
_cell_volume 984.240
_citation_journal_id_ASTM ACBCAR
_cod_data_source_file Koizumi_ACBCAR_1977_597.cif
_cod_data_source_block Nd1O12P4Rb1
_cod_original_cell_volume 984.2398
_cod_original_formula_sum 'Nd1 O12 P4 Rb1'
_cod_database_code 2106364

loop_
_symmetry_equiv_pos_as_xyz
x,y,z
-x,y,-z+1/2
-x,-y,-z
x,-y,z-1/2
x+1/2,y+1/2,z
-x+1/2,y+1/2,-z+1/2
-x+1/2,-y+1/2,-z
x+1/2,-y+1/2,z-1/2

loop_
_atom_site_label
_atom_site_type_symbol
_atom_site_fract_x
_atom_site_fract_y
_atom_site_fract_z
_atom_site_occupancy
_atom_site_U_iso_or_equiv
Nd1 Nd+3 0 0.1281 0.25 1 0.0
O6 O-2 0.0173 0.258 0.4184 1 0.0
O2 O-2 0.1489 0.0554 0.1059 1 0.0
O3 O-2 0.4108 0.1266 0.0616 1 0.0
O5 O-2 0.2983 0.2183 0.3259 1 0.0
O4 O-2 0.0904 0.8198 0.4108 1 0.0
P1 P+5 0.2034 0.0837 0.9925 1 0.0
P2 P+5 0.0253 0.7273 0.0589 1 0.0
O1 O-2 0.2945 0.4973 0.1077 1 0.0
Rb1 Rb+1 0 0.4365 0.25 1 0.0
